data_7225173
loop_
_publ_author_name
'Kundu, Subrata'
'Nagapradeep, N.'
'Mohapatra, Balaram'
'Biswas, Sourav'
'Verma, Sandeep'
'Chandrasekhar, Vadapalli'

_publ_section_title
;
 Organostannoxane-supported nucleobase arrays: synthesis and
 supramolecular structures of polymeric and molecular organotin complexes
 containing guanine, uracil and 2-aminopurine
;
_journal_issue 25
_journal_name_full CrystEngComm
_journal_page_first 4807
_journal_paper_doi 10.1039/C6CE00719H
_journal_volume 18
_journal_year 2016
_chemical_formula_moiety 'C11 H17 N5 O3 Sn'
_chemical_formula_sum 'C11 H17 N5 O3 Sn'
_chemical_formula_weight 385.99
_chemical_name_systematic
; 
 ? 
;
_space_group_IT_number 14
_symmetry_cell_setting monoclinic
_symmetry_space_group_name_Hall '-P 2ybc'
_symmetry_space_group_name_H-M 'P 1 21/c 1'
_atom_sites_solution_hydrogens geom
_atom_sites_solution_primary direct
_atom_sites_solution_secondary difmap
_audit_creation_method SHELXL-97
_audit_update_record
;
2015-12-31 deposited with the CCDC.
2016-05-11 downloaded from the CCDC.
;
_cell_angle_alpha 90.00
_cell_angle_beta 107.254(3)
_cell_angle_gamma 90.00
_cell_formula_units_Z 4
_cell_length_a 12.1488(10)
_cell_length_b 10.8376(8)
_cell_length_c 12.1250(9)
_cell_measurement_reflns_used 2774
_cell_measurement_temperature 100(2)
_cell_measurement_theta_max 24.87
_cell_measurement_theta_min 2.57
_cell_volume 1524.6(2)
_computing_cell_refinement 'Bruker SAINT'
_computing_data_collection 'Bruker APEX2'
_computing_data_reduction 'Bruker SAINT'
_computing_molecular_graphics 'Bruker SHELXTL'
_computing_publication_material 'Bruker SHELXTL'
_computing_structure_refinement 'SHELXL-97 (Sheldrick, 2008)'
_computing_structure_solution 'SHELXS-97 (Sheldrick, 2008)'
_diffrn_ambient_temperature 100(2)
_diffrn_measured_fraction_theta_full 0.999
_diffrn_measured_fraction_theta_max 0.999
_diffrn_measurement_device_type 'Bruker APEX-II CCD'
_diffrn_measurement_method '\f and \w scans'
_diffrn_radiation_monochromator graphite
_diffrn_radiation_source 'fine-focus sealed tube'
_diffrn_radiation_type MoK\a
_diffrn_radiation_wavelength 0.71073
_diffrn_reflns_av_R_equivalents 0.0355
_diffrn_reflns_av_sigmaI/netI 0.0481
_diffrn_reflns_limit_h_max 8
_diffrn_reflns_limit_h_min -14
_diffrn_reflns_limit_k_max 13
_diffrn_reflns_limit_k_min -13
_diffrn_reflns_limit_l_max 14
_diffrn_reflns_limit_l_min -14
_diffrn_reflns_number 8176
_diffrn_reflns_theta_full 25.50
_diffrn_reflns_theta_max 25.50
_diffrn_reflns_theta_min 2.57
_exptl_absorpt_coefficient_mu 1.690
_exptl_absorpt_correction_T_max 0.789
_exptl_absorpt_correction_T_min 0.771
_exptl_absorpt_correction_type empirical
_exptl_absorpt_process_details sadabs
_exptl_crystal_colour colourless
_exptl_crystal_density_diffrn 1.682
_exptl_crystal_density_method 'not measured'
_exptl_crystal_description block
_exptl_crystal_F_000 768
_exptl_crystal_size_max 0.16
_exptl_crystal_size_mid 0.15
_exptl_crystal_size_min 0.14
_refine_diff_density_max 0.638
_refine_diff_density_min -0.381
_refine_diff_density_rms 0.085
_refine_ls_extinction_method none
_refine_ls_goodness_of_fit_ref 1.023
_refine_ls_hydrogen_treatment mixed
_refine_ls_matrix_type full
_refine_ls_number_parameters 184
_refine_ls_number_reflns 2837
_refine_ls_number_restraints 0
_refine_ls_restrained_S_all 1.023
_refine_ls_R_factor_all 0.0637
_refine_ls_R_factor_gt 0.0324
_refine_ls_shift/su_max 0.004
_refine_ls_shift/su_mean 0.000
_refine_ls_structure_factor_coef Fsqd
_refine_ls_weighting_details 'calc w=1/[\s^2^(Fo^2^)+(0.0306P)^2^+0.1508P] where P=(Fo^2^+2Fc^2^)/3'
_refine_ls_weighting_scheme calc
_refine_ls_wR_factor_gt 0.0617
_refine_ls_wR_factor_ref 0.0703
_reflns_number_gt 1961
_reflns_number_total 2837
_reflns_threshold_expression >2sigma(I)
_cod_data_source_file c6ce00719h2.cif
_cod_data_source_block complex1
_cod_depositor_comments 'Adding full bibliography for 7225173--7225177.cif.'
_cod_original_sg_symbol_H-M 'P 21/c'
_cod_database_code 7225173

loop_
_symmetry_equiv_pos_as_xyz
'x, y, z'
'-x, y+1/2, -z+1/2'
'-x, -y, -z'
'x, -y-1/2, z-1/2'

loop_
_atom_site_label
_atom_site_type_symbol
_atom_site_fract_x
_atom_site_fract_y
_atom_site_fract_z
_atom_site_U_iso_or_equiv
_atom_site_adp_type
_atom_site_occupancy
_atom_site_symmetry_multiplicity
_atom_site_calc_flag
_atom_site_refinement_flags
Sn01 Sn -0.04726(2) 0.07953(2) 0.69433(2) 0.03974(12) Uani 1 1 d .
N3 N 0.3583(3) 0.0161(3) 0.9292(3) 0.0367(8) Uani 1 1 d .
O6 O 0.5371(3) 0.1018(2) 0.6981(3) 0.0586(9) Uani 1 1 d .
N1 N 0.4552(3) -0.0343(3) 0.7912(3) 0.0376(8) Uani 1 1 d .
H1 H 0.4753 -0.0934 0.7540 0.045 Uiso 1 1 calc R
C4 C 0.3850(3) 0.1323(3) 0.9068(3) 0.0346(9) Uani 1 1 d .
C5 C 0.4447(3) 0.1720(3) 0.8340(3) 0.0379(10) Uani 1 1 d .
N9 N 0.3539(2) 0.2370(3) 0.9542(2) 0.0367(8) Uani 1 1 d .
N2 N 0.3779(3) -0.1847(3) 0.8793(3) 0.0543(10) Uani 1 1 d .
H2A H 0.3411 -0.2085 0.9261 0.065 Uiso 1 1 calc R
H2B H 0.4025 -0.2382 0.8399 0.065 Uiso 1 1 calc R
C2 C 0.3968(3) -0.0652(3) 0.8679(4) 0.0372(10) Uani 1 1 d .
N7 N 0.4534(3) 0.2990(3) 0.8363(3) 0.0455(9) Uani 1 1 d .
C10 C 0.1591(3) 0.2128(3) 0.9711(3) 0.0399(10) Uani 1 1 d .
H10A H 0.1547 0.1322 0.9353 0.048 Uiso 1 1 calc R
H10B H 0.1173 0.2085 1.0279 0.048 Uiso 1 1 calc R
C6 C 0.4844(4) 0.0837(4) 0.7690(4) 0.0421(10) Uani 1 1 d .
C9 C 0.2842(3) 0.2420(3) 1.0325(3) 0.0412(10) Uani 1 1 d .
H9A H 0.2897 0.3237 1.0663 0.049 Uiso 1 1 calc R
H9B H 0.3138 0.1833 1.0946 0.049 Uiso 1 1 calc R
C8 C 0.3985(3) 0.3333(4) 0.9085(3) 0.0443(11) Uani 1 1 d .
H8 H 0.3904 0.4154 0.9272 0.053 Uiso 1 1 calc R
C13 C -0.1215(5) 0.0452(4) 0.8279(4) 0.0753(16) Uani 1 1 d .
H13A H -0.0628 0.0186 0.8958 0.113 Uiso 1 1 calc R
H13B H -0.1790 -0.0181 0.8040 0.113 Uiso 1 1 calc R
H13C H -0.1566 0.1194 0.8446 0.113 Uiso 1 1 calc R
C14 C 0.1204(4) 0.0288(4) 0.6970(4) 0.0544(12) Uani 1 1 d .
H14A H 0.1191 -0.0028 0.6226 0.082 Uiso 1 1 calc R
H14B H 0.1488 -0.0337 0.7545 0.082 Uiso 1 1 calc R
H14C H 0.1699 0.0997 0.7150 0.082 Uiso 1 1 calc R
C12 C -0.1377(4) 0.1931(3) 0.5558(3) 0.0550(12) Uani 1 1 d .
H12A H -0.1413 0.2756 0.5834 0.082 Uiso 1 1 calc R
H12B H -0.2144 0.1617 0.5234 0.082 Uiso 1 1 calc R
H12C H -0.0985 0.1936 0.4977 0.082 Uiso 1 1 calc R
O2 O 0.1274(2) 0.4178(2) 0.9060(2) 0.0435(7) Uani 1 1 d .
C11 C 0.1009(3) 0.3059(3) 0.8799(4) 0.0378(10) Uani 1 1 d .
O1 O 0.0323(2) 0.2725(2) 0.7883(2) 0.0492(8) Uani 1 1 d .

loop_
_atom_site_aniso_label
_atom_site_aniso_U_11
_atom_site_aniso_U_22
_atom_site_aniso_U_33
_atom_site_aniso_U_23
_atom_site_aniso_U_13
_atom_site_aniso_U_12
Sn01 0.04714(19) 0.03215(17) 0.04005(18) 0.00037(15) 0.01314(13) -0.00238(15)
N3 0.037(2) 0.0293(18) 0.047(2) 0.0039(17) 0.0168(17) 0.0066(16)
O6 0.089(2) 0.0366(17) 0.071(2) 0.0016(15) 0.056(2) 0.0009(16)
N1 0.052(2) 0.0240(16) 0.045(2) -0.0013(15) 0.0266(18) 0.0048(15)
C4 0.031(2) 0.032(2) 0.039(2) 0.0021(19) 0.008(2) 0.0081(18)
C5 0.044(3) 0.031(2) 0.042(3) 0.006(2) 0.017(2) 0.0044(19)
N9 0.040(2) 0.0335(18) 0.0412(19) 0.0048(16) 0.0186(17) 0.0054(15)
N2 0.071(3) 0.032(2) 0.076(3) 0.0031(19) 0.046(2) -0.0006(19)
C2 0.033(2) 0.031(2) 0.049(3) 0.006(2) 0.014(2) 0.0036(18)
N7 0.059(2) 0.0301(19) 0.056(2) 0.0013(17) 0.030(2) 0.0011(17)
C10 0.047(3) 0.032(2) 0.045(2) 0.005(2) 0.021(2) 0.0056(19)
C6 0.047(3) 0.037(2) 0.049(3) 0.002(2) 0.023(2) 0.004(2)
C9 0.049(3) 0.040(2) 0.037(2) 0.003(2) 0.016(2) 0.012(2)
C8 0.056(3) 0.032(2) 0.050(3) 0.001(2) 0.023(2) 0.003(2)
C13 0.098(4) 0.079(4) 0.061(3) -0.010(3) 0.042(3) -0.029(3)
C14 0.048(3) 0.057(3) 0.058(3) -0.006(2) 0.015(2) 0.001(2)
C12 0.060(3) 0.042(3) 0.060(3) 0.005(2) 0.013(3) 0.010(2)
O2 0.0536(17) 0.0232(14) 0.0479(17) 0.0025(14) 0.0062(14) 0.0034(13)
C11 0.040(3) 0.032(2) 0.045(3) 0.003(2) 0.018(2) 0.0084(19)
O1 0.059(2) 0.0332(16) 0.0461(19) -0.0059(14) 0.0014(17) -0.0036(14)

loop_
_atom_type_symbol
_atom_type_description
_atom_type_scat_dispersion_real
_atom_type_scat_dispersion_imag
_atom_type_scat_source
C C 0.0033 0.0016 'International Tables Vol C Tables 4.2.6.8 and 6.1.1.4'
H H 0.0000 0.0000 'International Tables Vol C Tables 4.2.6.8 and 6.1.1.4'
N N 0.0061 0.0033 'International Tables Vol C Tables 4.2.6.8 and 6.1.1.4'
O O 0.0106 0.0060 'International Tables Vol C Tables 4.2.6.8 and 6.1.1.4'
Sn Sn -0.6537 1.4246 'International Tables Vol C Tables 4.2.6.8 and 6.1.1.4'

loop_
_geom_angle_atom_site_label_1
_geom_angle_atom_site_label_2
_geom_angle_atom_site_label_3
_geom_angle
_geom_angle_site_symmetry_1
_geom_angle_site_symmetry_3
C14 Sn01 C13 125.2(2) . .
C14 Sn01 C12 116.01(17) . .
C13 Sn01 C12 118.32(19) . .
C14 Sn01 O2 93.93(14) . 2_546
C13 Sn01 O2 93.68(15) . 2_546
C12 Sn01 O2 89.07(14) . 2_546
C14 Sn01 O1 88.23(13) . .
C13 Sn01 O1 89.63(14) . .
C12 Sn01 O1 84.96(12) . .
O2 Sn01 O1 174.00(9) 2_546 .
C2 N3 C4 111.2(3) . .
C2 N1 C6 125.3(3) . .
C2 N1 H1 117.4 . .
C6 N1 H1 117.4 . .
N3 C4 C5 129.0(3) . .
N3 C4 N9 125.1(3) . .
C5 C4 N9 105.9(3) . .
C4 C5 N7 110.6(3) . .
C4 C5 C6 118.8(3) . .
N7 C5 C6 130.6(4) . .
C8 N9 C4 105.6(3) . .
C8 N9 C9 128.1(3) . .
C4 N9 C9 126.3(3) . .
C2 N2 H2A 120.0 . .
C2 N2 H2B 120.0 . .
H2A N2 H2B 120.0 . .
N3 C2 N2 119.3(3) . .
N3 C2 N1 124.0(3) . .
N2 C2 N1 116.7(3) . .
C8 N7 C5 104.3(3) . .
C11 C10 C9 113.9(3) . .
C11 C10 H10A 108.8 . .
C9 C10 H10A 108.8 . .
C11 C10 H10B 108.8 . .
C9 C10 H10B 108.8 . .
H10A C10 H10B 107.7 . .
O6 C6 N1 120.3(3) . .
O6 C6 C5 128.0(4) . .
N1 C6 C5 111.7(3) . .
N9 C9 C10 111.5(3) . .
N9 C9 H9A 109.3 . .
C10 C9 H9A 109.3 . .
N9 C9 H9B 109.3 . .
C10 C9 H9B 109.3 . .
H9A C9 H9B 108.0 . .
N7 C8 N9 113.4(3) . .
N7 C8 H8 123.3 . .
N9 C8 H8 123.3 . .
Sn01 C13 H13A 109.5 . .
Sn01 C13 H13B 109.5 . .
H13A C13 H13B 109.5 . .
Sn01 C13 H13C 109.5 . .
H13A C13 H13C 109.5 . .
H13B C13 H13C 109.5 . .
Sn01 C14 H14A 109.5 . .
Sn01 C14 H14B 109.5 . .
H14A C14 H14B 109.5 . .
Sn01 C14 H14C 109.5 . .
H14A C14 H14C 109.5 . .
H14B C14 H14C 109.5 . .
Sn01 C12 H12A 109.5 . .
Sn01 C12 H12B 109.5 . .
H12A C12 H12B 109.5 . .
Sn01 C12 H12C 109.5 . .
H12A C12 H12C 109.5 . .
H12B C12 H12C 109.5 . .
C11 O2 Sn01 125.9(3) . 2_556
O1 C11 O2 124.0(4) . .
O1 C11 C10 120.7(3) . .
O2 C11 C10 115.2(4) . .
C11 O1 Sn01 137.9(3) . .

loop_
_geom_bond_atom_site_label_1
_geom_bond_atom_site_label_2
_geom_bond_distance
_geom_bond_site_symmetry_2
Sn01 C14 2.101(4) .
Sn01 C13 2.107(4) .
Sn01 C12 2.109(4) .
Sn01 O2 2.190(2) 2_546
Sn01 O1 2.440(3) .
N3 C2 1.325(4) .
N3 C4 1.348(5) .
O6 C6 1.230(4) .
N1 C2 1.368(5) .
N1 C6 1.375(4) .
N1 H1 0.8600 .
C4 C5 1.368(5) .
C4 N9 1.374(4) .
C5 N7 1.380(4) .
C5 C6 1.413(5) .
N9 C8 1.367(4) .
N9 C9 1.448(4) .
N2 C2 1.330(4) .
N2 H2A 0.8600 .
N2 H2B 0.8600 .
N7 C8 1.303(4) .
C10 C11 1.509(5) .
C10 C9 1.515(5) .
C10 H10A 0.9700 .
C10 H10B 0.9700 .
C9 H9A 0.9700 .
C9 H9B 0.9700 .
C8 H8 0.9300 .
C13 H13A 0.9600 .
C13 H13B 0.9600 .
C13 H13C 0.9600 .
C14 H14A 0.9600 .
C14 H14B 0.9600 .
C14 H14C 0.9600 .
C12 H12A 0.9600 .
C12 H12B 0.9600 .
C12 H12C 0.9600 .
O2 C11 1.272(4) .
O2 Sn01 2.190(2) 2_556
C11 O1 1.229(4) .
